data_8000189
loop_
_publ_author_name
'Xie, Zhao-Yang'
'Hou, Nai-Tao'
'Zhu, Yi-Zhou'
'Song, Hai-Bin'
'Zheng, Jian-Yu'

_publ_section_title
;
 Novel Hydrophilic Cages Based on Acetone Complex with Calix[4]arene
 Dimethoxycarboxylic Acid
;
_journal_issue 4
_journal_name_full 'Chemistry Letters'
_journal_page_first 478
_journal_paper_doi 10.1246/cl.2008.478
_journal_volume 37
_journal_year 2008
_chemical_formula_sum 'C35 H34 O9'
_chemical_formula_weight 598.62
_space_group_IT_number 14
_symmetry_cell_setting monoclinic
_symmetry_space_group_name_Hall '-P 2yn'
_symmetry_space_group_name_H-M 'P 1 21/n 1'
_atom_sites_solution_hydrogens geom
_atom_sites_solution_primary direct
_atom_sites_solution_secondary difmap
_audit_creation_method SHELXL-97
_cell_angle_alpha 90.00
_cell_angle_beta 91.421(7)
_cell_angle_gamma 90.00
_cell_formula_units_Z 4
_cell_length_a 16.620(6)
_cell_length_b 9.987(4)
_cell_length_c 17.906(7)
_cell_measurement_reflns_used 939
_cell_measurement_temperature 293(2)
_cell_measurement_theta_max 21.60
_cell_measurement_theta_min 2.38
_cell_volume 2971(2)
_computing_cell_refinement 'Bruker SMART'
_computing_data_collection 'Bruker SMART'
_computing_data_reduction 'Bruker SAINT'
_computing_molecular_graphics 'Bruker SHELXTL'
_computing_publication_material 'Bruker SHELXTL'
_computing_structure_refinement 'SHELXL-97 (Sheldrick, 1997)'
_computing_structure_solution 'SHELXS-97 (Sheldrick, 1990)'
_diffrn_ambient_temperature 293(2)
_diffrn_measured_fraction_theta_full 0.977
_diffrn_measured_fraction_theta_max 0.977
_diffrn_measurement_device_type 'CCD area detector'
_diffrn_measurement_method 'phi and omega scans'
_diffrn_radiation_monochromator graphite
_diffrn_radiation_source 'fine-focus sealed tube'
_diffrn_radiation_type MoK\a
_diffrn_radiation_wavelength 0.71073
_diffrn_reflns_av_R_equivalents 0.0629
_diffrn_reflns_av_sigmaI/netI 0.0952
_diffrn_reflns_limit_h_max 20
_diffrn_reflns_limit_h_min -18
_diffrn_reflns_limit_k_max 12
_diffrn_reflns_limit_k_min -11
_diffrn_reflns_limit_l_max 22
_diffrn_reflns_limit_l_min -12
_diffrn_reflns_number 13506
_diffrn_reflns_theta_full 26.39
_diffrn_reflns_theta_max 26.39
_diffrn_reflns_theta_min 1.65
_exptl_absorpt_coefficient_mu 0.096
_exptl_absorpt_correction_type none
_exptl_crystal_density_diffrn 1.338
_exptl_crystal_density_meas ?
_exptl_crystal_density_method 'not measured'
_exptl_crystal_F_000 1264
_exptl_crystal_size_max 0.22
_exptl_crystal_size_mid 0.12
_exptl_crystal_size_min 0.10
_refine_diff_density_max 0.305
_refine_diff_density_min -0.274
_refine_diff_density_rms 0.053
_refine_ls_extinction_method none
_refine_ls_goodness_of_fit_ref 0.994
_refine_ls_hydrogen_treatment mixed
_refine_ls_matrix_type full
_refine_ls_number_parameters 440
_refine_ls_number_reflns 5968
_refine_ls_number_restraints 166
_refine_ls_restrained_S_all 1.045
_refine_ls_R_factor_all 0.1618
_refine_ls_R_factor_gt 0.0663
_refine_ls_shift/su_max 0.001
_refine_ls_shift/su_mean 0.000
_refine_ls_structure_factor_coef Fsqd
_refine_ls_weighting_details 'calc w=1/[\s^2^(Fo^2^)+(0.0932P)^2^+0.0000P] where P=(Fo^2^+2Fc^2^)/3'
_refine_ls_weighting_scheme calc
_refine_ls_wR_factor_gt 0.1514
_refine_ls_wR_factor_ref 0.2005
_reflns_number_gt 2788
_reflns_number_total 5968
_reflns_threshold_expression >2sigma(I)
_cod_data_source_file 37-478sup1.cif
_cod_data_source_block 030526b
_cod_depositor_comments
;
The following automatic conversions were performed:

'_symmetry_cell_setting' value 'Monoclinic' changed to 'monoclinic'
according to /home/saulius/struct/CIF-dictionaries/cif_core.dic
dictionary named 'cif_core.dic' version 2.4.2 from
2011-04-26.

'_exptl_absorpt_correction_type' value 'NONE' changed to
'none' according to
/home/saulius/struct/CIF-dictionaries/cif_core.dic dictionary named
'cif_core.dic' version 2.4.2 from 2011-04-26.

Automatic conversion script
Id: cif_fix_values 1891 2012-01-12 08:04:46Z andrius 

The following automatic conversions were performed:

'_exptl_crystal_density_meas' value 'NONE' was changed to '?' - the
value is perceived as not measured.

Automatic conversion script
Id: cif_fix_values 3008 2015-01-20 13:52:24Z robertas 
;
_cod_original_cell_volume 2971.2(19)
_cod_original_sg_symbol_H-M P2(1)/n
_cod_database_code 8000189

loop_
_symmetry_equiv_pos_as_xyz
'x, y, z'
'-x+1/2, y+1/2, -z+1/2'
'-x, -y, -z'
'x-1/2, -y-1/2, z-1/2'

loop_
_atom_site_label
_atom_site_type_symbol
_atom_site_fract_x
_atom_site_fract_y
_atom_site_fract_z
_atom_site_U_iso_or_equiv
_atom_site_adp_type
_atom_site_occupancy
_atom_site_symmetry_multiplicity
_atom_site_calc_flag
_atom_site_refinement_flags
_atom_site_disorder_assembly
_atom_site_disorder_group
O1 O 0.53568(14) 0.2408(2) 0.29941(12) 0.0423(6) Uani 1 1 d . . .
O2 O 0.63095(17) 0.4468(3) 0.22732(15) 0.0549(8) Uani 1 1 d D . .
H2 H 0.603(2) 0.514(3) 0.224(3) 0.082 Uiso 1 1 d D . .
O3 O 0.53547(15) 0.6684(2) 0.21906(12) 0.0427(6) Uani 1 1 d . . .
O4 O 0.43647(16) 0.4479(2) 0.25200(15) 0.0544(8) Uani 1 1 d . . .
H4 H 0.4620 0.3795 0.2615 0.082 Uiso 1 1 d R . .
O5 O 0.4519(2) 0.2128(4) 0.42801(17) 0.0892(12) Uani 1 1 d . . .
O6 O 0.56052(18) 0.1354(3) 0.48775(15) 0.0677(9) Uani 1 1 d . . .
H6 H 0.5325 0.1425 0.5246 0.102 Uiso 1 1 d R . .
O7 O 0.4724(2) 0.6621(3) 0.35043(16) 0.0736(10) Uani 1 1 d D . .
H7 H 0.478(3) 0.617(5) 0.3128(18) 0.110 Uiso 1 1 d D . .
O8 O 0.50720(18) 0.8674(3) 0.37792(15) 0.0635(8) Uani 1 1 d . . .
C1 C 0.6026(2) 0.1368(3) 0.19568(19) 0.0391(9) Uani 1 1 d . . .
C2 C 0.6855(2) 0.1880(4) 0.2193(2) 0.0483(10) Uani 1 1 d . . .
H2A H 0.6834 0.2233 0.2697 0.058 Uiso 1 1 calc R . .
H2B H 0.7233 0.1140 0.2197 0.058 Uiso 1 1 calc R . .
C3 C 0.7150(2) 0.2964(4) 0.1674(2) 0.0417(9) Uani 1 1 d . . .
C4 C 0.7720(2) 0.2701(5) 0.1147(2) 0.0535(11) Uani 1 1 d . . .
H4A H 0.7950 0.1853 0.1124 0.064 Uiso 1 1 calc R . .
C5 C 0.7956(2) 0.3687(5) 0.0652(2) 0.0576(12) Uani 1 1 d . . .
H5 H 0.8339 0.3500 0.0297 0.069 Uiso 1 1 calc R . .
C6 C 0.7621(2) 0.4930(4) 0.0689(2) 0.0494(11) Uani 1 1 d . . .
H6A H 0.7782 0.5583 0.0353 0.059 Uiso 1 1 calc R . .
C7 C 0.7051(2) 0.5255(4) 0.12097(19) 0.0415(9) Uani 1 1 d . . .
C8 C 0.6684(2) 0.6647(4) 0.1230(2) 0.0476(10) Uani 1 1 d . . .
H8A H 0.6701 0.6968 0.1742 0.057 Uiso 1 1 calc R . .
H8B H 0.7009 0.7247 0.0937 0.057 Uiso 1 1 calc R . .
C9 C 0.5827(2) 0.6703(3) 0.0937(2) 0.0401(9) Uani 1 1 d . . .
C10 C 0.5651(3) 0.6707(4) 0.0173(2) 0.0479(10) Uani 1 1 d . . .
H10 H 0.6069 0.6702 -0.0162 0.058 Uiso 1 1 calc R . .
C11 C 0.4871(3) 0.6718(4) -0.0092(2) 0.0520(11) Uani 1 1 d . . .
H11 H 0.4765 0.6736 -0.0604 0.062 Uiso 1 1 calc R . .
C12 C 0.4243(3) 0.6702(4) 0.0398(2) 0.0499(10) Uani 1 1 d . . .
H12 H 0.3717 0.6704 0.0209 0.060 Uiso 1 1 calc R . .
C13 C 0.4379(2) 0.6683(4) 0.1168(2) 0.0431(9) Uani 1 1 d . . .
C14 C 0.3681(2) 0.6603(4) 0.1689(2) 0.0492(10) Uani 1 1 d . . .
H14A H 0.3271 0.7237 0.1527 0.059 Uiso 1 1 calc R . .
H14B H 0.3864 0.6860 0.2188 0.059 Uiso 1 1 calc R . .
C15 C 0.3312(2) 0.5217(4) 0.1721(2) 0.0446(10) Uani 1 1 d . . .
C16 C 0.2597(2) 0.4948(5) 0.1339(2) 0.0564(12) Uani 1 1 d . . .
H16 H 0.2335 0.5637 0.1082 0.068 Uiso 1 1 calc R . .
C17 C 0.2265(3) 0.3691(5) 0.1330(2) 0.0650(13) Uani 1 1 d . . .
H17 H 0.1778 0.3533 0.1078 0.078 Uiso 1 1 calc R . .
C18 C 0.2659(2) 0.2667(5) 0.1698(2) 0.0581(11) Uani 1 1 d . . .
H18 H 0.2438 0.1812 0.1684 0.070 Uiso 1 1 calc R . .
C19 C 0.3374(2) 0.2873(4) 0.2086(2) 0.0447(10) Uani 1 1 d . . .
C20 C 0.3808(2) 0.1703(4) 0.2458(2) 0.0501(10) Uani 1 1 d . . .
H20A H 0.3946 0.1941 0.2971 0.060 Uiso 1 1 calc R . .
H20B H 0.3447 0.0941 0.2469 0.060 Uiso 1 1 calc R . .
C21 C 0.4569(2) 0.1301(4) 0.2065(2) 0.0422(9) Uani 1 1 d . . .
C22 C 0.4522(3) 0.0560(4) 0.1406(2) 0.0534(11) Uani 1 1 d . . .
H22 H 0.4021 0.0316 0.1207 0.064 Uiso 1 1 calc R . .
C23 C 0.5209(3) 0.0184(4) 0.1046(2) 0.0540(11) Uani 1 1 d . . .
H23 H 0.5170 -0.0347 0.0620 0.065 Uiso 1 1 calc R . .
C24 C 0.5949(3) 0.0589(4) 0.1313(2) 0.0500(11) Uani 1 1 d . . .
H24 H 0.6408 0.0339 0.1060 0.060 Uiso 1 1 calc R . .
C25 C 0.5329(2) 0.1659(3) 0.23367(19) 0.0388(9) Uani 1 1 d . . .
C26 C 0.3686(2) 0.4161(4) 0.2106(2) 0.0427(9) Uani 1 1 d . . .
C27 C 0.5178(2) 0.6713(3) 0.14129(19) 0.0395(9) Uani 1 1 d . . .
C28 C 0.6832(2) 0.4255(4) 0.17107(19) 0.0395(9) Uani 1 1 d . . .
C29 C 0.5729(2) 0.1808(4) 0.36329(19) 0.0491(10) Uani 1 1 d . . .
H29A H 0.6219 0.2293 0.3761 0.059 Uiso 1 1 calc R . .
H29B H 0.5877 0.0895 0.3513 0.059 Uiso 1 1 calc R . .
C30 C 0.5205(3) 0.1796(4) 0.4285(2) 0.0505(10) Uani 1 1 d . . .
C31 C 0.5367(3) 0.7937(4) 0.2572(2) 0.0485(10) Uani 1 1 d . . .
H31A H 0.5038 0.8580 0.2297 0.058 Uiso 1 1 calc R . .
H31B H 0.5913 0.8277 0.2603 0.058 Uiso 1 1 calc R . .
C32 C 0.5054(2) 0.7767(4) 0.3332(2) 0.0506(10) Uani 1 1 d . . .
C33 C 0.3943(4) 0.5045(7) 0.5167(4) 0.119(3) Uani 0.811(6) 1 d PDU A 1
H33A H 0.3997 0.5644 0.5585 0.179 Uiso 0.811(6) 1 calc PR A 1
H33B H 0.4294 0.5328 0.4780 0.179 Uiso 0.811(6) 1 calc PR A 1
H33C H 0.4085 0.4154 0.5323 0.179 Uiso 0.811(6) 1 calc PR A 1
C34 C 0.3114(5) 0.5058(6) 0.4885(4) 0.119(3) Uani 0.811(6) 1 d PDU A 1
C35 C 0.2814(6) 0.4270(9) 0.4230(5) 0.142(3) Uani 0.811(6) 1 d PDU A 1
H35A H 0.2249 0.4437 0.4151 0.212 Uiso 0.811(6) 1 calc PR A 1
H35B H 0.2898 0.3334 0.4323 0.212 Uiso 0.811(6) 1 calc PR A 1
H35C H 0.3099 0.4533 0.3794 0.212 Uiso 0.811(6) 1 calc PR A 1
O9 O 0.2618(5) 0.5771(8) 0.5213(5) 0.183(3) Uani 0.811(6) 1 d PDU A 1
C33' C 0.312(2) 0.577(5) 0.556(2) 0.154(7) Uani 0.189(6) 1 d PDU A 2
H33D H 0.2637 0.6095 0.5785 0.231 Uiso 0.189(6) 1 calc PR A 2
H33E H 0.3466 0.6511 0.5456 0.231 Uiso 0.189(6) 1 calc PR A 2
H33F H 0.3390 0.5164 0.5898 0.231 Uiso 0.189(6) 1 calc PR A 2
C34' C 0.2907(14) 0.507(2) 0.4863(14) 0.132(4) Uani 0.189(6) 1 d PDU A 2
C35' C 0.336(2) 0.448(4) 0.425(2) 0.140(7) Uani 0.189(6) 1 d PDU A 2
H35D H 0.2985 0.4177 0.3865 0.210 Uiso 0.189(6) 1 calc PR A 2
H35E H 0.3670 0.3739 0.4432 0.210 Uiso 0.189(6) 1 calc PR A 2
H35F H 0.3707 0.5145 0.4045 0.210 Uiso 0.189(6) 1 calc PR A 2
O9' O 0.2152(13) 0.494(3) 0.4773(16) 0.151(6) Uani 0.189(6) 1 d PDU A 2

loop_
_atom_site_aniso_label
_atom_site_aniso_U_11
_atom_site_aniso_U_22
_atom_site_aniso_U_33
_atom_site_aniso_U_23
_atom_site_aniso_U_13
_atom_site_aniso_U_12
O1 0.0523(16) 0.0420(14) 0.0326(14) 0.0013(11) -0.0012(11) 0.0060(13)
O2 0.063(2) 0.0513(18) 0.0512(17) 0.0101(14) 0.0235(15) 0.0149(15)
O3 0.0597(17) 0.0373(14) 0.0309(14) -0.0008(11) -0.0009(12) 0.0018(13)
O4 0.0514(17) 0.0393(16) 0.0716(19) 0.0057(13) -0.0164(14) 0.0004(13)
O5 0.064(2) 0.144(3) 0.061(2) 0.005(2) 0.0126(17) 0.030(2)
O6 0.067(2) 0.098(2) 0.0383(16) 0.0062(16) 0.0062(14) 0.0120(19)
O7 0.114(3) 0.063(2) 0.0448(19) 0.0048(15) 0.0191(18) -0.009(2)
O8 0.081(2) 0.070(2) 0.0399(16) -0.0178(15) 0.0078(15) -0.0053(17)
C1 0.050(2) 0.033(2) 0.035(2) 0.0076(16) -0.0001(18) 0.0042(18)
C2 0.050(3) 0.051(2) 0.044(2) 0.0041(19) 0.0007(19) 0.012(2)
C3 0.033(2) 0.054(2) 0.037(2) -0.0012(18) -0.0040(17) 0.0003(19)
C4 0.041(2) 0.069(3) 0.050(3) -0.013(2) 0.005(2) 0.006(2)
C5 0.045(3) 0.080(3) 0.049(3) -0.014(2) 0.016(2) -0.005(3)
C6 0.043(2) 0.070(3) 0.036(2) -0.005(2) 0.0057(19) -0.014(2)
C7 0.038(2) 0.051(2) 0.035(2) -0.0043(18) -0.0023(17) -0.0128(19)
C8 0.053(3) 0.047(2) 0.043(2) 0.0043(18) 0.0047(19) -0.011(2)
C9 0.051(2) 0.0290(19) 0.040(2) 0.0031(16) -0.0002(18) -0.0039(18)
C10 0.066(3) 0.046(2) 0.032(2) 0.0024(18) 0.0074(19) -0.003(2)
C11 0.076(3) 0.044(2) 0.036(2) 0.0037(18) -0.006(2) 0.000(2)
C12 0.058(3) 0.041(2) 0.050(3) 0.0017(19) -0.010(2) 0.003(2)
C13 0.054(3) 0.035(2) 0.041(2) 0.0048(17) 0.0000(19) 0.0062(19)
C14 0.047(2) 0.048(2) 0.052(2) 0.0047(19) -0.0006(19) 0.014(2)
C15 0.036(2) 0.056(3) 0.043(2) 0.0024(19) 0.0050(18) 0.008(2)
C16 0.043(3) 0.074(3) 0.052(3) 0.006(2) 0.001(2) 0.016(2)
C17 0.038(2) 0.091(4) 0.066(3) -0.002(3) -0.007(2) -0.004(3)
C18 0.044(2) 0.069(3) 0.061(3) -0.002(2) 0.000(2) -0.014(2)
C19 0.039(2) 0.051(2) 0.044(2) -0.0012(19) 0.0059(18) -0.004(2)
C20 0.047(2) 0.051(2) 0.053(2) 0.009(2) 0.003(2) -0.012(2)
C21 0.050(2) 0.035(2) 0.041(2) 0.0099(17) -0.0018(18) -0.0036(19)
C22 0.067(3) 0.042(2) 0.051(3) 0.008(2) -0.012(2) -0.009(2)
C23 0.089(4) 0.041(2) 0.031(2) 0.0009(18) -0.007(2) 0.002(2)
C24 0.070(3) 0.043(2) 0.037(2) 0.0053(19) 0.003(2) 0.007(2)
C25 0.052(2) 0.0323(19) 0.0317(19) 0.0084(16) -0.0013(18) 0.0007(19)
C26 0.033(2) 0.053(2) 0.042(2) 0.0027(19) -0.0005(17) -0.001(2)
C27 0.060(3) 0.0299(19) 0.0281(19) 0.0027(15) -0.0004(18) 0.0005(19)
C28 0.033(2) 0.052(2) 0.034(2) -0.0014(18) 0.0045(17) 0.0007(19)
C29 0.056(3) 0.058(3) 0.034(2) 0.0022(19) 0.0010(18) 0.006(2)
C30 0.055(3) 0.057(3) 0.039(2) -0.0029(19) 0.000(2) 0.002(2)
C31 0.068(3) 0.043(2) 0.035(2) -0.0038(17) 0.0020(19) -0.003(2)
C32 0.059(3) 0.056(3) 0.036(2) 0.004(2) 0.0028(19) -0.002(2)
C33 0.098(6) 0.092(5) 0.167(8) -0.021(5) 0.019(6) -0.030(5)
C34 0.126(6) 0.075(4) 0.160(6) 0.029(4) 0.074(5) 0.031(5)
C35 0.130(7) 0.107(6) 0.186(8) 0.011(6) -0.040(6) 0.012(6)
O9 0.188(7) 0.129(5) 0.234(8) 0.008(5) 0.079(6) 0.040(6)
C33' 0.154(8) 0.145(8) 0.163(8) 0.003(5) 0.010(5) 0.005(5)
C34' 0.135(8) 0.092(8) 0.172(8) 0.020(7) 0.055(8) 0.037(8)
C35' 0.143(13) 0.105(12) 0.174(13) 0.022(12) 0.039(13) 0.027(13)
O9' 0.144(11) 0.129(11) 0.181(11) 0.019(10) 0.027(10) 0.013(10)

loop_
_atom_type_symbol
_atom_type_description
_atom_type_scat_dispersion_real
_atom_type_scat_dispersion_imag
_atom_type_scat_source
C C 0.0033 0.0016 'International Tables Vol C Tables 4.2.6.8 and 6.1.1.4'
H H 0.0000 0.0000 'International Tables Vol C Tables 4.2.6.8 and 6.1.1.4'
O O 0.0106 0.0060 'International Tables Vol C Tables 4.2.6.8 and 6.1.1.4'

loop_
_geom_angle_atom_site_label_1
_geom_angle_atom_site_label_2
_geom_angle_atom_site_label_3
_geom_angle
C25 O1 C29 117.3(3)
C28 O2 H2 116(3)
C27 O3 C31 117.0(3)
C26 O4 H4 109.4
C30 O6 H6 109.6
C32 O7 H7 103(4)
C25 C1 C24 117.5(4)
C25 C1 C2 123.7(3)
C24 C1 C2 118.8(4)
C3 C2 C1 112.0(3)
C3 C2 H2A 109.2
C1 C2 H2A 109.2
C3 C2 H2B 109.2
C1 C2 H2B 109.2
H2A C2 H2B 107.9
C4 C3 C28 118.4(4)
C4 C3 C2 121.4(4)
C28 C3 C2 120.2(3)
C3 C4 C5 120.8(4)
C3 C4 H4A 119.6
C5 C4 H4A 119.6
C6 C5 C4 119.6(4)
C6 C5 H5 120.2
C4 C5 H5 120.2
C5 C6 C7 122.2(4)
C5 C6 H6A 118.9
C7 C6 H6A 118.9
C6 C7 C28 117.3(4)
C6 C7 C8 120.8(4)
C28 C7 C8 121.9(3)
C9 C8 C7 113.7(3)
C9 C8 H8A 108.8
C7 C8 H8A 108.8
C9 C8 H8B 108.8
C7 C8 H8B 108.8
H8A C8 H8B 107.7
C10 C9 C27 117.1(4)
C10 C9 C8 121.1(4)
C27 C9 C8 121.8(3)
C11 C10 C9 121.0(4)
C11 C10 H10 119.5
C9 C10 H10 119.5
C10 C11 C12 120.2(4)
C10 C11 H11 119.9
C12 C11 H11 119.9
C11 C12 C13 121.5(4)
C11 C12 H12 119.2
C13 C12 H12 119.2
C27 C13 C12 116.2(4)
C27 C13 C14 123.4(3)
C12 C13 C14 120.3(4)
C13 C14 C15 112.9(3)
C13 C14 H14A 109.0
C15 C14 H14A 109.0
C13 C14 H14B 109.0
C15 C14 H14B 109.0
H14A C14 H14B 107.8
C16 C15 C26 117.6(4)
C16 C15 C14 120.2(4)
C26 C15 C14 122.2(3)
C17 C16 C15 121.6(4)
C17 C16 H16 119.2
C15 C16 H16 119.2
C16 C17 C18 119.3(4)
C16 C17 H17 120.4
C18 C17 H17 120.4
C17 C18 C19 121.8(4)
C17 C18 H18 119.1
C19 C18 H18 119.1
C18 C19 C26 117.9(4)
C18 C19 C20 120.1(4)
C26 C19 C20 122.0(3)
C21 C20 C19 113.1(3)
C21 C20 H20A 109.0
C19 C20 H20A 109.0
C21 C20 H20B 109.0
C19 C20 H20B 109.0
H20A C20 H20B 107.8
C25 C21 C22 117.6(4)
C25 C21 C20 122.0(3)
C22 C21 C20 120.3(4)
C23 C22 C21 120.8(4)
C23 C22 H22 119.6
C21 C22 H22 119.6
C24 C23 C22 120.3(4)
C24 C23 H23 119.8
C22 C23 H23 119.8
C23 C24 C1 121.0(4)
C23 C24 H24 119.5
C1 C24 H24 119.5
C1 C25 C21 122.5(3)
C1 C25 O1 121.0(3)
C21 C25 O1 116.4(3)
O4 C26 C19 122.0(3)
O4 C26 C15 116.2(3)
C19 C26 C15 121.8(3)
C13 C27 C9 123.8(3)
C13 C27 O3 118.9(3)
C9 C27 O3 117.2(3)
O2 C28 C3 115.3(3)
O2 C28 C7 123.0(3)
C3 C28 C7 121.7(3)
O1 C29 C30 112.8(3)
O1 C29 H29A 109.0
C30 C29 H29A 109.0
O1 C29 H29B 109.0
C30 C29 H29B 109.0
H29A C29 H29B 107.8
O5 C30 O6 124.5(4)
O5 C30 C29 125.4(4)
O6 C30 C29 110.1(4)
O3 C31 C32 109.8(3)
O3 C31 H31A 109.7
C32 C31 H31A 109.7
O3 C31 H31B 109.7
C32 C31 H31B 109.7
H31A C31 H31B 108.2
O8 C32 O7 120.1(4)
O8 C32 C31 121.3(4)
O7 C32 C31 118.5(4)
C34 C33 H33A 109.5
C34 C33 H33B 109.5
H33A C33 H33B 109.5
C34 C33 H33C 109.5
H33A C33 H33C 109.5
H33B C33 H33C 109.5
O9 C34 C33 118.2(7)
O9 C34 C35 117.3(7)
C33 C34 C35 124.4(6)
C34 C35 H35A 109.5
C34 C35 H35B 109.5
H35A C35 H35B 109.5
C34 C35 H35C 109.5
H35A C35 H35C 109.5
H35B C35 H35C 109.5
C34' C33' H33D 109.5
C34' C33' H33E 109.5
H33D C33' H33E 109.5
C34' C33' H33F 109.5
H33D C33' H33F 109.5
H33E C33' H33F 109.5
O9' C34' C33' 111.8(9)
O9' C34' C35' 112.6(9)
C33' C34' C35' 135.6(9)
C34' C35' H35D 109.5
C34' C35' H35E 109.5
H35D C35' H35E 109.5
C34' C35' H35F 109.5
H35D C35' H35F 109.5
H35E C35' H35F 109.5

loop_
_geom_bond_atom_site_label_1
_geom_bond_atom_site_label_2
_geom_bond_distance
O1 C25 1.394(4)
O1 C29 1.419(4)
O2 C28 1.363(4)
O2 H2 0.82(4)
O3 C27 1.416(4)
O3 C31 1.425(4)
O4 C26 1.372(4)
O4 H4 0.8199
O5 C30 1.187(5)
O6 C30 1.315(5)
O6 H6 0.8201
O7 C32 1.310(5)
O7 H7 0.82(4)
O8 C32 1.210(4)
C1 C25 1.389(5)
C1 C24 1.395(5)
C1 C2 1.519(5)
C2 C3 1.516(5)
C2 H2A 0.9700
C2 H2B 0.9700
C3 C4 1.380(5)
C3 C28 1.395(5)
C4 C5 1.388(6)
C4 H4A 0.9300
C5 C6 1.363(6)
C5 H5 0.9300
C6 C7 1.385(5)
C6 H6A 0.9300
C7 C28 1.396(5)
C7 C8 1.519(5)
C8 C9 1.507(5)
C8 H8A 0.9700
C8 H8B 0.9700
C9 C10 1.390(5)
C9 C27 1.391(5)
C10 C11 1.369(6)
C10 H10 0.9300
C11 C12 1.381(5)
C11 H11 0.9300
C12 C13 1.393(5)
C12 H12 0.9300
C13 C27 1.389(5)
C13 C14 1.508(5)
C14 C15 1.515(5)
C14 H14A 0.9700
C14 H14B 0.9700
C15 C16 1.383(5)
C15 C26 1.397(5)
C16 C17 1.371(6)
C16 H16 0.9300
C17 C18 1.374(6)
C17 H17 0.9300
C18 C19 1.377(5)
C18 H18 0.9300
C19 C26 1.387(5)
C19 C20 1.518(5)
C20 C21 1.516(5)
C20 H20A 0.9700
C20 H20B 0.9700
C21 C25 1.390(5)
C21 C22 1.393(5)
C22 C23 1.376(6)
C22 H22 0.9300
C23 C24 1.370(6)
C23 H23 0.9300
C24 H24 0.9300
C29 C30 1.474(5)
C29 H29A 0.9700
C29 H29B 0.9700
C31 C32 1.478(5)
C31 H31A 0.9700
C31 H31B 0.9700
C33 C34 1.456(7)
C33 H33A 0.9600
C33 H33B 0.9600
C33 H33C 0.9600
C34 O9 1.248(5)
C34 C35 1.487(8)
C35 H35A 0.9600
C35 H35B 0.9600
C35 H35C 0.9600
C33' C34' 1.467(9)
C33' H33D 0.9600
C33' H33E 0.9600
C33' H33F 0.9600
C34' O9' 1.268(5)
C34' C35' 1.468(9)
C35' H35D 0.9600
C35' H35E 0.9600
C35' H35F 0.9600

loop_
_geom_torsion_atom_site_label_1
_geom_torsion_atom_site_label_2
_geom_torsion_atom_site_label_3
_geom_torsion_atom_site_label_4
_geom_torsion
C25 C1 C2 C3 -107.3(4)
C24 C1 C2 C3 71.1(4)
C1 C2 C3 C4 -103.4(4)
C1 C2 C3 C28 75.1(4)
C28 C3 C4 C5 -1.8(6)
C2 C3 C4 C5 176.8(3)
C3 C4 C5 C6 0.3(6)
C4 C5 C6 C7 0.2(6)
C5 C6 C7 C28 0.8(5)
C5 C6 C7 C8 -179.4(4)
C6 C7 C8 C9 106.6(4)
C28 C7 C8 C9 -73.6(4)
C7 C8 C9 C10 -78.6(4)
C7 C8 C9 C27 99.4(4)
C27 C9 C10 C11 -0.1(5)
C8 C9 C10 C11 178.1(4)
C9 C10 C11 C12 -1.1(6)
C10 C11 C12 C13 0.4(6)
C11 C12 C13 C27 1.5(5)
C11 C12 C13 C14 -177.3(4)
C27 C13 C14 C15 -103.4(4)
C12 C13 C14 C15 75.2(4)
C13 C14 C15 C16 -102.6(4)
C13 C14 C15 C26 75.0(5)
C26 C15 C16 C17 -0.6(6)
C14 C15 C16 C17 177.2(4)
C15 C16 C17 C18 -1.2(6)
C16 C17 C18 C19 1.0(6)
C17 C18 C19 C26 0.9(6)
C17 C18 C19 C20 -177.5(4)
C18 C19 C20 C21 108.1(4)
C26 C19 C20 C21 -70.1(5)
C19 C20 C21 C25 102.3(4)
C19 C20 C21 C22 -77.2(4)
C25 C21 C22 C23 0.9(5)
C20 C21 C22 C23 -179.7(3)
C21 C22 C23 C24 -3.1(6)
C22 C23 C24 C1 1.0(6)
C25 C1 C24 C23 3.2(5)
C2 C1 C24 C23 -175.2(3)
C24 C1 C25 C21 -5.6(5)
C2 C1 C25 C21 172.8(3)
C24 C1 C25 O1 178.6(3)
C2 C1 C25 O1 -3.0(5)
C22 C21 C25 C1 3.6(5)
C20 C21 C25 C1 -175.9(3)
C22 C21 C25 O1 179.6(3)
C20 C21 C25 O1 0.1(5)
C29 O1 C25 C1 -68.3(4)
C29 O1 C25 C21 115.6(4)
C18 C19 C26 O4 175.5(3)
C20 C19 C26 O4 -6.2(6)
C18 C19 C26 C15 -2.7(5)
C20 C19 C26 C15 175.6(3)
C16 C15 C26 O4 -175.7(3)
C14 C15 C26 O4 6.5(5)
C16 C15 C26 C19 2.6(5)
C14 C15 C26 C19 -175.2(3)
C12 C13 C27 C9 -2.8(5)
C14 C13 C27 C9 175.9(3)
C12 C13 C27 O3 -179.5(3)
C14 C13 C27 O3 -0.8(5)
C10 C9 C27 C13 2.2(5)
C8 C9 C27 C13 -176.0(3)
C10 C9 C27 O3 178.9(3)
C8 C9 C27 O3 0.7(5)
C31 O3 C27 C13 -86.6(4)
C31 O3 C27 C9 96.6(4)
C4 C3 C28 O2 -176.1(3)
C2 C3 C28 O2 5.4(5)
C4 C3 C28 C7 2.8(5)
C2 C3 C28 C7 -175.7(3)
C6 C7 C28 O2 176.5(3)
C8 C7 C28 O2 -3.3(5)
C6 C7 C28 C3 -2.4(5)
C8 C7 C28 C3 177.8(3)
C25 O1 C29 C30 -125.8(4)
O1 C29 C30 O5 6.7(6)
O1 C29 C30 O6 -173.8(3)
C27 O3 C31 C32 144.7(3)
O3 C31 C32 O8 173.7(4)
O3 C31 C32 O7 -9.1(5)
